data_7153446
loop_
_publ_author_name
'Nair, Vijay'
'Vellalath, Sreekumar'
'Babu, Beneesh P.'
'Varghese, Vimal'
'Paul, Rony Rajan'
'Suresh, Eringathodi'

_publ_section_title
;
 NHC-catalysed annulation of enals to tethered dienones: efficient
 synthesis of bicyclic dienes.
;
_journal_issue 21
_journal_name_full 'Organic &amp; biomolecular chemistry'
_journal_page_first 4861
_journal_page_last 4866
_journal_paper_doi 10.1039/c0ob00180e
_journal_volume 8
_journal_year 2010
_chemical_formula_sum 'C35 H32 O5'
_chemical_formula_weight 532.61
_chemical_name_systematic
;
?
;
_space_group_IT_number 29
_symmetry_cell_setting orthorhombic
_symmetry_space_group_name_Hall 'P 2c -2ac'
_symmetry_space_group_name_H-M 'P c a 21'
_atom_sites_solution_hydrogens geom
_atom_sites_solution_primary direct
_atom_sites_solution_secondary difmap
_audit_creation_method SHELXL-97
_cell_angle_alpha 90.00
_cell_angle_beta 90.00
_cell_angle_gamma 90.00
_cell_formula_units_Z 4
_cell_length_a 16.977(3)
_cell_length_b 13.692(3)
_cell_length_c 11.959(2)
_cell_measurement_temperature 100(2)
_cell_volume 2779.9(9)
_computing_cell_refinement 'BRUKER SMART'
_computing_data_collection 'BRUKER SAMRT'
_computing_data_reduction 'BRUKER SAINT'
_computing_molecular_graphics ORTEP
_computing_structure_refinement 'SHELXL-97 (Sheldrick, 1997)'
_computing_structure_solution 'SHELXS-97 (Sheldrick, 1990)'
_diffrn_ambient_temperature 100(2)
_diffrn_measured_fraction_theta_full 0.960
_diffrn_measured_fraction_theta_max 0.960
_diffrn_measurement_device_type 'BRUKER SMART APEX CCD DIFFRACTOMETER'
_diffrn_measurement_method 'OMEGA-PHI SCAN'
_diffrn_radiation_monochromator graphite
_diffrn_radiation_source 'fine-focus sealed tube'
_diffrn_radiation_type MoK\a
_diffrn_radiation_wavelength 0.71073
_diffrn_reflns_av_R_equivalents 0.0838
_diffrn_reflns_av_sigmaI/netI 0.1130
_diffrn_reflns_limit_h_max 21
_diffrn_reflns_limit_h_min -22
_diffrn_reflns_limit_k_max 9
_diffrn_reflns_limit_k_min -18
_diffrn_reflns_limit_l_max 15
_diffrn_reflns_limit_l_min -14
_diffrn_reflns_number 16088
_diffrn_reflns_theta_full 28.25
_diffrn_reflns_theta_max 28.25
_diffrn_reflns_theta_min 1.49
_exptl_absorpt_coefficient_mu 0.084
_exptl_absorpt_correction_T_max 0.9801
_exptl_absorpt_correction_T_min 0.9671
_exptl_absorpt_correction_type multi-scan
_exptl_absorpt_process_details 'BRUKER SADABS'
_exptl_crystal_colour COLOURLESS
_exptl_crystal_density_diffrn 1.273
_exptl_crystal_density_method 'not measured'
_exptl_crystal_description BLOCKS
_exptl_crystal_F_000 1128
_exptl_crystal_size_max 0.40
_exptl_crystal_size_mid 0.29
_exptl_crystal_size_min 0.24
_refine_diff_density_max 0.282
_refine_diff_density_min -0.279
_refine_diff_density_rms 0.065
_refine_ls_abs_structure_details 'Flack H D (1983), Acta Cryst. A39, 876-881'
_refine_ls_abs_structure_Flack 1.6(15)
_refine_ls_extinction_method none
_refine_ls_goodness_of_fit_ref 1.071
_refine_ls_hydrogen_treatment constr
_refine_ls_matrix_type full
_refine_ls_number_parameters 364
_refine_ls_number_reflns 6290
_refine_ls_number_restraints 1
_refine_ls_restrained_S_all 1.071
_refine_ls_R_factor_all 0.1054
_refine_ls_R_factor_gt 0.0783
_refine_ls_shift/su_max 0.000
_refine_ls_shift/su_mean 0.000
_refine_ls_structure_factor_coef Fsqd
_refine_ls_weighting_scheme calc
_refine_ls_wR_factor_gt 0.1330
_refine_ls_wR_factor_ref 0.1430
_reflns_number_gt 4839
_reflns_number_total 6290
_reflns_threshold_expression >2sigma(I)
_cod_data_source_file c0ob00180e.txt
_cod_data_source_block vtt110f
_cod_depositor_comments
;
The following automatic conversions were performed:

'_symmetry_cell_setting' value 'Orthorhombic' changed to
'orthorhombic' according to
/home/saulius/struct/CIF-dictionaries/cif_core.dic dictionary named
'cif_core.dic' version 2.4.2 from
2011-04-26.

'_exptl_absorpt_correction_type' value 'MULTI-SCAN'
changed to 'multi-scan' according to
/home/saulius/struct/CIF-dictionaries/cif_core.dic dictionary named
'cif_core.dic' version 2.4.2 from 2011-04-26.

Automatic conversion script
Id: cif_fix_values 1891 2012-01-12 08:04:46Z andrius 
;
_cod_original_cell_volume 2779.8(9)
_cod_original_sg_symbol_H-M Pca21
_cod_database_code 7153446

loop_
_symmetry_equiv_pos_as_xyz
'x, y, z'
'-x, -y, z+1/2'
'x+1/2, -y, z'
'-x+1/2, y, z+1/2'

loop_
_atom_site_label
_atom_site_type_symbol
_atom_site_fract_x
_atom_site_fract_y
_atom_site_fract_z
_atom_site_U_iso_or_equiv
_atom_site_adp_type
_atom_site_occupancy
_atom_site_calc_flag
_atom_site_refinement_flags
O1 O 1.04668(15) 0.73223(19) 0.8843(2) 0.0236(6) Uani 1 d .
O2 O 0.93748(16) 0.75655(18) 0.9869(2) 0.0233(6) Uani 1 d .
O3 O 1.01783(16) 0.53898(18) 1.0018(2) 0.0234(6) Uani 1 d .
O4 O 0.91477(14) 0.43708(17) 1.00319(19) 0.0149(6) Uani 1 d .
O5 O 1.14486(15) 0.16526(19) 0.8535(2) 0.0235(6) Uani 1 d .
C1 C 0.7254(2) 0.2480(3) 0.7158(3) 0.0176(8) Uani 1 d .
H1 H 0.7181 0.2832 0.7815 0.021 Uiso 1 calc R
C2 C 0.6791(2) 0.1669(3) 0.6959(3) 0.0213(9) Uani 1 d .
H2 H 0.6421 0.1473 0.7487 0.026 Uiso 1 calc R
C3 C 0.6878(2) 0.1149(3) 0.5975(3) 0.0216(9) Uani 1 d .
H3 H 0.6564 0.0606 0.5835 0.026 Uiso 1 calc R
C4 C 0.7439(2) 0.1443(3) 0.5201(3) 0.0187(8) Uani 1 d .
H4 H 0.7499 0.1100 0.4535 0.022 Uiso 1 calc R
C5 C 0.7908(2) 0.2251(3) 0.5419(3) 0.0151(8) Uani 1 d .
H5 H 0.8287 0.2440 0.4900 0.018 Uiso 1 calc R
C6 C 0.78217(19) 0.2785(2) 0.6408(3) 0.0101(7) Uani 1 d .
C7 C 0.8310(2) 0.3694(2) 0.6576(3) 0.0117(7) Uani 1 d .
H7 H 0.8758 0.3659 0.6062 0.014 Uiso 1 calc R
C8 C 0.7867(2) 0.4650(2) 0.6335(3) 0.0121(7) Uani 1 d .
H8 H 0.7337 0.4603 0.6656 0.014 Uiso 1 calc R
C9 C 0.8377(2) 0.6370(3) 0.6780(3) 0.0144(8) Uani 1 d .
C10 C 0.8332(2) 0.5380(3) 0.7000(3) 0.0138(8) Uani 1 d .
C11 C 0.8746(2) 0.4932(3) 0.7859(3) 0.0128(7) Uani 1 d .
C12 C 0.8648(2) 0.3827(2) 0.7796(3) 0.0112(7) Uani 1 d .
H12 H 0.8245 0.3627 0.8335 0.013 Uiso 1 calc R
C13 C 0.9201(2) 0.5498(3) 0.8582(3) 0.0113(7) Uani 1 d .
C14 C 0.9261(2) 0.6508(3) 0.8355(3) 0.0140(8) Uani 1 d .
C15 C 0.88602(19) 0.6948(3) 0.7482(3) 0.0125(7) Uani 1 d .
C16 C 0.7993(2) 0.6769(3) 0.5732(3) 0.0196(9) Uani 1 d .
H16A H 0.8402 0.6984 0.5221 0.023 Uiso 1 calc R
H16B H 0.7679 0.7336 0.5930 0.023 Uiso 1 calc R
C17 C 0.7463(2) 0.6025(2) 0.5127(3) 0.0202(8) Uani 1 d .
H17A H 0.6951 0.6018 0.5486 0.024 Uiso 1 calc R
H17B H 0.7388 0.6236 0.4360 0.024 Uiso 1 calc R
C18 C 0.7796(2) 0.4988(3) 0.5125(3) 0.0167(8) Uani 1 d .
H18A H 0.7448 0.4555 0.4714 0.020 Uiso 1 calc R
H18B H 0.8308 0.4980 0.4767 0.020 Uiso 1 calc R
C19 C 0.8906(2) 0.8029(2) 0.7314(3) 0.0139(8) Uani 1 d .
C20 C 0.9603(2) 0.8488(3) 0.7017(3) 0.0177(8) Uani 1 d .
H20 H 1.0049 0.8116 0.6869 0.021 Uiso 1 calc R
C21 C 0.9642(2) 0.9494(3) 0.6939(3) 0.0235(9) Uani 1 d .
H21 H 1.0115 0.9794 0.6750 0.028 Uiso 1 calc R
C22 C 0.8984(2) 1.0055(3) 0.7140(3) 0.0224(9) Uani 1 d .
H22 H 0.9008 1.0731 0.7079 0.027 Uiso 1 calc R
C23 C 0.8284(2) 0.9600(3) 0.7434(3) 0.0230(9) Uani 1 d .
H23 H 0.7836 0.9974 0.7565 0.028 Uiso 1 calc R
C24 C 0.8247(2) 0.8607(3) 0.7532(3) 0.0166(8) Uani 1 d .
H24 H 0.7777 0.8313 0.7746 0.020 Uiso 1 calc R
C25 C 0.9785(2) 0.7157(3) 0.9044(3) 0.0164(8) Uani 1 d .
C26 C 0.9799(3) 0.8324(3) 1.0488(3) 0.0350(12) Uani 1 d .
H26A H 1.0229 0.8034 1.0890 0.052 Uiso 1 calc R
H26B H 0.9447 0.8634 1.1006 0.052 Uiso 1 calc R
H26C H 0.9999 0.8802 0.9974 0.052 Uiso 1 calc R
C27 C 0.9583(2) 0.5104(3) 0.9599(3) 0.0145(8) Uani 1 d .
C28 C 0.9485(3) 0.3867(3) 1.0972(3) 0.0251(10) Uani 1 d .
H28A H 1.0010 0.3662 1.0791 0.038 Uiso 1 calc R
H28B H 0.9170 0.3305 1.1147 0.038 Uiso 1 calc R
H28C H 0.9499 0.4297 1.1606 0.038 Uiso 1 calc R
C29 C 0.9389(2) 0.3237(2) 0.8006(3) 0.0110(7) Uani 1 d .
C30 C 0.9372(2) 0.2388(2) 0.8649(3) 0.0172(8) Uani 1 d .
H30 H 0.8895 0.2186 0.8953 0.021 Uiso 1 calc R
C31 C 1.0033(2) 0.1840(3) 0.8847(3) 0.0180(8) Uani 1 d .
H31 H 1.0003 0.1275 0.9276 0.022 Uiso 1 calc R
C32 C 1.0746(2) 0.2135(3) 0.8400(3) 0.0156(8) Uani 1 d .
C33 C 1.0781(2) 0.2977(3) 0.7761(3) 0.0196(8) Uani 1 d .
H33 H 1.1261 0.3184 0.7470 0.024 Uiso 1 calc R
C34 C 1.0106(2) 0.3513(3) 0.7552(3) 0.0167(8) Uani 1 d .
H34 H 1.0134 0.4066 0.7101 0.020 Uiso 1 calc R
C35 C 1.1454(3) 0.0832(3) 0.9276(3) 0.0292(10) Uani 1 d .
H35A H 1.1266 0.1031 0.9999 0.044 Uiso 1 calc R
H35B H 1.1981 0.0586 0.9344 0.044 Uiso 1 calc R
H35C H 1.1118 0.0330 0.8984 0.044 Uiso 1 calc R

loop_
_atom_site_aniso_label
_atom_site_aniso_U_11
_atom_site_aniso_U_22
_atom_site_aniso_U_33
_atom_site_aniso_U_23
_atom_site_aniso_U_13
_atom_site_aniso_U_12
O1 0.0160(14) 0.0268(15) 0.0279(15) 0.0054(13) -0.0089(12) -0.0096(12)
O2 0.0329(17) 0.0169(14) 0.0201(14) -0.0068(12) 0.0010(12) -0.0070(13)
O3 0.0230(15) 0.0243(15) 0.0228(15) 0.0053(13) -0.0112(13) -0.0096(12)
O4 0.0149(13) 0.0163(13) 0.0134(12) 0.0051(11) 0.0010(11) -0.0017(11)
O5 0.0194(15) 0.0283(16) 0.0227(14) 0.0062(13) 0.0027(12) 0.0104(12)
C1 0.0160(19) 0.0196(19) 0.0171(18) -0.0015(16) -0.0079(15) -0.0023(16)
C2 0.0103(19) 0.022(2) 0.032(2) 0.0057(18) 0.0007(17) -0.0033(16)
C3 0.020(2) 0.0101(19) 0.034(2) 0.0032(17) -0.0068(18) -0.0032(17)
C4 0.020(2) 0.0190(19) 0.0173(19) -0.0033(17) -0.0035(16) -0.0029(17)
C5 0.0102(18) 0.022(2) 0.0129(18) 0.0019(15) 0.0002(14) 0.0016(16)
C6 0.0083(17) 0.0108(18) 0.0112(17) 0.0049(14) -0.0026(14) 0.0009(14)
C7 0.0125(18) 0.0133(19) 0.0093(17) 0.0025(15) -0.0005(14) -0.0015(15)
C8 0.0110(18) 0.0086(17) 0.0165(18) -0.0004(15) 0.0014(15) 0.0031(15)
C9 0.0093(18) 0.019(2) 0.0154(19) 0.0004(15) -0.0001(14) 0.0016(15)
C10 0.0159(19) 0.0193(19) 0.0063(17) -0.0028(15) 0.0005(14) -0.0008(15)
C11 0.0101(17) 0.0169(18) 0.0112(17) 0.0049(15) 0.0046(13) -0.0009(14)
C12 0.0108(17) 0.0127(18) 0.0101(17) -0.0014(15) -0.0004(14) -0.0022(14)
C13 0.0091(17) 0.0171(18) 0.0076(17) -0.0015(15) 0.0043(13) 0.0046(15)
C14 0.0111(18) 0.0170(19) 0.0139(18) -0.0045(15) 0.0027(14) 0.0017(15)
C15 0.0056(16) 0.0186(18) 0.0133(18) -0.0020(15) 0.0035(14) 0.0019(14)
C16 0.018(2) 0.015(2) 0.025(2) 0.0046(17) -0.0096(17) -0.0022(17)
C17 0.021(2) 0.0179(18) 0.022(2) 0.0025(18) -0.0049(17) -0.0034(17)
C18 0.0170(19) 0.0175(18) 0.0156(18) -0.0006(17) -0.0061(15) -0.0038(15)
C19 0.0185(19) 0.0143(18) 0.0089(17) -0.0021(14) -0.0048(15) 0.0019(15)
C20 0.019(2) 0.0161(19) 0.0180(19) 0.0011(17) 0.0001(16) -0.0001(15)
C21 0.022(2) 0.024(2) 0.025(2) 0.0083(18) 0.0006(17) -0.0092(17)
C22 0.036(3) 0.0114(19) 0.020(2) 0.0014(17) -0.0073(18) -0.0056(17)
C23 0.029(2) 0.023(2) 0.017(2) 0.0029(17) -0.0029(18) 0.0093(18)
C24 0.0175(19) 0.020(2) 0.0126(18) -0.0019(16) 0.0004(15) -0.0003(16)
C25 0.025(2) 0.0160(19) 0.0084(18) 0.0008(15) -0.0045(15) -0.0018(16)
C26 0.055(3) 0.025(2) 0.025(2) -0.0138(19) -0.009(2) -0.013(2)
C27 0.019(2) 0.0129(19) 0.0111(18) -0.0055(15) 0.0017(15) 0.0032(16)
C28 0.033(2) 0.023(2) 0.019(2) 0.0063(17) -0.0099(18) -0.0013(19)
C29 0.0121(18) 0.0109(17) 0.0100(17) -0.0029(14) -0.0017(14) 0.0018(14)
C30 0.016(2) 0.0144(19) 0.021(2) 0.0026(17) 0.0019(16) -0.0044(15)
C31 0.020(2) 0.0135(19) 0.021(2) 0.0022(16) 0.0020(17) -0.0008(15)
C32 0.0181(19) 0.0211(19) 0.0076(17) -0.0012(15) 0.0023(15) 0.0078(17)
C33 0.0089(19) 0.025(2) 0.025(2) 0.0063(18) 0.0049(16) -0.0025(16)
C34 0.0188(19) 0.0160(18) 0.0152(19) 0.0061(16) 0.0037(16) 0.0020(16)
C35 0.026(2) 0.030(3) 0.031(2) 0.008(2) 0.0025(19) 0.013(2)

loop_
_atom_type_symbol
_atom_type_description
_atom_type_scat_dispersion_real
_atom_type_scat_dispersion_imag
_atom_type_scat_source
C C 0.0033 0.0016 'International Tables Vol C Tables 4.2.6.8 and 6.1.1.4'
H H 0.0000 0.0000 'International Tables Vol C Tables 4.2.6.8 and 6.1.1.4'
O O 0.0106 0.0060 'International Tables Vol C Tables 4.2.6.8 and 6.1.1.4'

loop_
_geom_angle_atom_site_label_1
_geom_angle_atom_site_label_2
_geom_angle_atom_site_label_3
_geom_angle
C25 O2 C26 114.5(3)
C27 O4 C28 116.0(3)
C32 O5 C35 117.1(3)
C2 C1 C6 121.9(4)
C2 C1 H1 119.0
C6 C1 H1 119.0
C1 C2 C3 120.0(4)
C1 C2 H2 120.0
C3 C2 H2 120.0
C2 C3 C4 119.4(3)
C2 C3 H3 120.3
C4 C3 H3 120.3
C3 C4 C5 120.0(3)
C3 C4 H4 120.0
C5 C4 H4 120.0
C4 C5 C6 121.0(3)
C4 C5 H5 119.5
C6 C5 H5 119.5
C1 C6 C5 117.7(3)
C1 C6 C7 123.1(3)
C5 C6 C7 119.1(3)
C6 C7 C8 114.1(3)
C6 C7 C12 114.7(3)
C8 C7 C12 104.7(3)
C6 C7 H7 107.7
C8 C7 H7 107.7
C12 C7 H7 107.7
C10 C8 C18 110.1(3)
C10 C8 C7 102.1(3)
C18 C8 C7 118.4(3)
C10 C8 H8 108.6
C18 C8 H8 108.6
C7 C8 H8 108.6
C10 C9 C15 117.9(3)
C10 C9 C16 119.2(3)
C15 C9 C16 122.5(3)
C9 C10 C11 123.1(3)
C9 C10 C8 125.5(3)
C11 C10 C8 111.4(3)
C10 C11 C13 119.6(3)
C10 C11 C12 110.3(3)
C13 C11 C12 130.0(3)
C29 C12 C11 115.5(3)
C29 C12 C7 113.2(3)
C11 C12 C7 101.5(3)
C29 C12 H12 108.8
C11 C12 H12 108.8
C7 C12 H12 108.8
C11 C13 C14 117.7(3)
C11 C13 C27 123.3(3)
C14 C13 C27 118.9(3)
C15 C14 C13 122.4(3)
C15 C14 C25 116.5(3)
C13 C14 C25 121.1(3)
C14 C15 C9 119.2(3)
C14 C15 C19 120.4(3)
C9 C15 C19 120.3(3)
C9 C16 C17 113.6(3)
C9 C16 H16A 108.8
C17 C16 H16A 108.8
C9 C16 H16B 108.8
C17 C16 H16B 108.8
H16A C16 H16B 107.7
C18 C17 C16 113.6(3)
C18 C17 H17A 108.8
C16 C17 H17A 108.8
C18 C17 H17B 108.8
C16 C17 H17B 108.8
H17A C17 H17B 107.7
C8 C18 C17 108.0(3)
C8 C18 H18A 110.1
C17 C18 H18A 110.1
C8 C18 H18B 110.1
C17 C18 H18B 110.1
H18A C18 H18B 108.4
C20 C19 C24 118.3(3)
C20 C19 C15 121.9(3)
C24 C19 C15 119.7(3)
C21 C20 C19 120.7(4)
C21 C20 H20 119.7
C19 C20 H20 119.7
C22 C21 C20 120.3(4)
C22 C21 H21 119.8
C20 C21 H21 119.8
C21 C22 C23 119.3(4)
C21 C22 H22 120.3
C23 C22 H22 120.3
C24 C23 C22 120.5(4)
C24 C23 H23 119.8
C22 C23 H23 119.8
C23 C24 C19 120.8(4)
C23 C24 H24 119.6
C19 C24 H24 119.6
O1 C25 O2 124.9(3)
O1 C25 C14 124.8(3)
O2 C25 C14 110.2(3)
O2 C26 H26A 109.5
O2 C26 H26B 109.5
H26A C26 H26B 109.5
O2 C26 H26C 109.5
H26A C26 H26C 109.5
H26B C26 H26C 109.5
O3 C27 O4 123.1(3)
O3 C27 C13 126.6(3)
O4 C27 C13 110.3(3)
O4 C28 H28A 109.5
O4 C28 H28B 109.5
H28A C28 H28B 109.5
O4 C28 H28C 109.5
H28A C28 H28C 109.5
H28B C28 H28C 109.5
C34 C29 C30 117.6(3)
C34 C29 C12 121.2(3)
C30 C29 C12 121.2(3)
C31 C30 C29 122.3(3)
C31 C30 H30 118.9
C29 C30 H30 118.9
C30 C31 C32 119.3(3)
C30 C31 H31 120.3
C32 C31 H31 120.3
O5 C32 C31 125.0(3)
O5 C32 C33 115.3(3)
C31 C32 C33 119.6(3)
C34 C33 C32 120.4(3)
C34 C33 H33 119.8
C32 C33 H33 119.8
C33 C34 C29 120.8(3)
C33 C34 H34 119.6
C29 C34 H34 119.6
O5 C35 H35A 109.5
O5 C35 H35B 109.5
H35A C35 H35B 109.5
O5 C35 H35C 109.5
H35A C35 H35C 109.5
H35B C35 H35C 109.5

loop_
_geom_bond_atom_site_label_1
_geom_bond_atom_site_label_2
_geom_bond_distance
O1 C25 1.203(4)
O2 C25 1.331(4)
O2 C26 1.465(4)
O3 C27 1.194(4)
O4 C27 1.350(4)
O4 C28 1.438(4)
O5 C32 1.373(4)
O5 C35 1.431(4)
C1 C2 1.381(5)
C1 C6 1.381(5)
C1 H1 0.9300
C2 C3 1.384(5)
C2 H2 0.9300
C3 C4 1.388(5)
C3 H3 0.9300
C4 C5 1.388(5)
C4 H4 0.9300
C5 C6 1.398(5)
C5 H5 0.9300
C6 C7 1.509(5)
C7 C8 1.537(5)
C7 C12 1.578(5)
C7 H7 0.9800
C8 C10 1.501(5)
C8 C18 1.524(5)
C8 H8 0.9800
C9 C10 1.383(5)
C9 C15 1.415(5)
C9 C16 1.515(5)
C10 C11 1.388(5)
C11 C13 1.394(5)
C11 C12 1.524(5)
C12 C29 1.516(5)
C12 H12 0.9800
C13 C14 1.412(5)
C13 C27 1.481(5)
C14 C15 1.384(5)
C14 C25 1.504(5)
C15 C19 1.496(5)
C16 C17 1.540(5)
C16 H16A 0.9700
C16 H16B 0.9700
C17 C18 1.528(5)
C17 H17A 0.9700
C17 H17B 0.9700
C18 H18A 0.9700
C18 H18B 0.9700
C19 C20 1.386(5)
C19 C24 1.395(5)
C20 C21 1.382(5)
C20 H20 0.9300
C21 C22 1.376(5)
C21 H21 0.9300
C22 C23 1.387(5)
C22 H22 0.9300
C23 C24 1.366(5)
C23 H23 0.9300
C24 H24 0.9300
C26 H26A 0.9600
C26 H26B 0.9600
C26 H26C 0.9600
C28 H28A 0.9600
C28 H28B 0.9600
C28 H28C 0.9600
C29 C34 1.386(5)
C29 C30 1.394(5)
C30 C31 1.371(5)
C30 H30 0.9300
C31 C32 1.383(5)
C31 H31 0.9300
C32 C33 1.384(5)
C33 C34 1.383(5)
C33 H33 0.9300
C34 H34 0.9300
C35 H35A 0.9600
C35 H35B 0.9600
C35 H35C 0.9600
